data_4331382
loop_
_publ_author_name
'Aurora Rodr\'iguez-Rodr\'iguez'
'David Esteban-G\'omez'
'Andr\'es de Blas'
'Teresa Rodr\'iguez-Blas'
'Mauro Botta'
'Rapha\"el Tripier'
'Carlos Platas-Iglesias'

_publ_contact_author_address
;
Departamento de Quimica Fundamental
Facultade de Ciencias
Universidade da Coru\~na
Rua da Fraga 10
15008 A Coru\~na
Spain
;
_publ_contact_author_email andres.blas@udc.es
_publ_contact_author_fax '+ 34 981 167065'
_publ_contact_author_name 'De Blas, Andr\'es'
_publ_contact_author_phone '+ 34 981 167000'
_publ_section_title
;
 Solution Structure of Ln(III) Complexes with Macrocyclic Ligands Through
 Theoretical Evaluation of 1H NMR Contact Shifts
;
_journal_name_full 'Inorganic Chemistry'
_journal_page_first 13419
_journal_page_last 13429
_journal_paper_doi 10.1021/ic302322r
_journal_volume 51
_journal_year 2012
_chemical_compound_source 'synthesis as described'
_chemical_formula_moiety 'C24 H32 Lu N6 O4, F6 P, 2(H2 O)'
_chemical_formula_sum 'C24 H36 F6 Lu N6 O6 P'
_chemical_formula_weight 824.53
_chemical_name_systematic
;
 ?
;
_space_group_IT_number 60
_symmetry_cell_setting orthorhombic
_symmetry_Int_Tables_number 60
_symmetry_space_group_name_Hall '-P 2n 2ab'
_symmetry_space_group_name_H-M 'P b c n'
_atom_sites_solution_hydrogens geom
_atom_sites_solution_primary heavy
_atom_sites_solution_secondary difmap
_audit_creation_date 2012-06-20T13:20:04-00:00
_audit_creation_method 'WinGX routine CIF_UPDATE'
_cell_angle_alpha 90
_cell_angle_beta 90
_cell_angle_gamma 90
_cell_formula_units_Z 4
_cell_length_a 13.5298(5)
_cell_length_b 15.8653(7)
_cell_length_c 13.5839(5)
_cell_measurement_reflns_used 6005
_cell_measurement_temperature 100(2)
_cell_measurement_theta_max 27.636
_cell_measurement_theta_min 2.4811
_cell_measurement_wavelength 0.71073
_cell_volume 2915.8(2)
_computing_cell_refinement 'SAINT V7.68A (Bruker: Madison, 2009 ) in Apex2 suite.'
_computing_data_collection 'Apex2, Bruker Instrument Service v2010, 1-2'
_computing_data_reduction 'SAINT and XPREP Version 2008/2 (Sheldrick, Bruker AXS Inc.)'
_computing_molecular_graphics 'Ortep-3 for Windows (Farrugia, 1997)'
_computing_publication_material 'WinGX publication routines (Farrugia, 1999)'
_computing_structure_refinement 'SHELXL-97 (Sheldrick, 2008)'
_computing_structure_solution 'DIRDIF2008, P.T. Beurskens ET AL. (2008)'
_diffrn_ambient_temperature 100(2)
_diffrn_measured_fraction_theta_full 0.948
_diffrn_measured_fraction_theta_max 0.948
_diffrn_measurement_device_type 'BRUKER-NONIUS X8 APEX KAPPA CCD'
_diffrn_measurement_method 'omega and phi rotation with narrow frames'
_diffrn_radiation_monochromator graphite
_diffrn_radiation_probe x-ray
_diffrn_radiation_type MoK\a
_diffrn_radiation_wavelength 0.71073
_diffrn_reflns_av_R_equivalents 0.0652
_diffrn_reflns_av_unetI/netI 0.0294
_diffrn_reflns_limit_h_max 16
_diffrn_reflns_limit_h_min -16
_diffrn_reflns_limit_k_max 19
_diffrn_reflns_limit_k_min -19
_diffrn_reflns_limit_l_max 16
_diffrn_reflns_limit_l_min -16
_diffrn_reflns_number 31179
_diffrn_reflns_theta_full 26.38
_diffrn_reflns_theta_max 26.38
_diffrn_reflns_theta_min 9.52
_exptl_absorpt_coefficient_mu 3.53
_exptl_absorpt_correction_T_max 0.6119
_exptl_absorpt_correction_T_min 0.4576
_exptl_absorpt_correction_type multi-scan
_exptl_absorpt_process_details
;
        SADABS Version 2008/1 (Sheldrick, Bruker AXS Inc.)
;
_exptl_crystal_colour colourless
_exptl_crystal_density_diffrn 1.878
_exptl_crystal_description plate
_exptl_crystal_F_000 1640
_exptl_crystal_size_max 0.32
_exptl_crystal_size_mid 0.17
_exptl_crystal_size_min 0.08
_refine_diff_density_max 1.029
_refine_diff_density_min -0.456
_refine_diff_density_rms 0.09
_refine_ls_extinction_method none
_refine_ls_goodness_of_fit_ref 1.033
_refine_ls_hydrogen_treatment mixed
_refine_ls_matrix_type full
_refine_ls_number_parameters 207
_refine_ls_number_reflns 2825
_refine_ls_number_restraints 0
_refine_ls_restrained_S_all 1.033
_refine_ls_R_factor_all 0.0354
_refine_ls_R_factor_gt 0.0211
_refine_ls_shift/su_max 0
_refine_ls_shift/su_mean 0
_refine_ls_structure_factor_coef Fsqd
_refine_ls_weighting_details 'calc w=1/[\s^2^(Fo^2^)+(0.0075P)^2^+4.2976P] where P=(Fo^2^+2Fc^2^)/3'
_refine_ls_weighting_scheme calc
_refine_ls_wR_factor_gt 0.0403
_refine_ls_wR_factor_ref 0.0447
_reflns_number_gt 2065
_reflns_number_total 2825
_reflns_threshold_expression >2\s(I)
_cod_data_source_file ic302322r_si_002_1.cif
_cod_data_source_block 1217160_b1_2s
_cod_database_code 4331382

loop_
_symmetry_equiv_pos_as_xyz
'x, y, z'
'-x+1/2, y+1/2, z'
'x, -y, z+1/2'
'-x+1/2, -y+1/2, z+1/2'
'-x, -y, -z'
'x-1/2, -y-1/2, -z'
'-x, y, -z-1/2'
'x-1/2, y-1/2, -z-1/2'

loop_
_atom_site_label
_atom_site_type_symbol
_atom_site_fract_x
_atom_site_fract_y
_atom_site_fract_z
_atom_site_U_iso_or_equiv
_atom_site_adp_type
_atom_site_occupancy
_atom_site_symmetry_multiplicity
_atom_site_calc_flag
_atom_site_refinement_flags
Lu1 Lu 0 0.214542(10) 0.25 0.00970(6) Uani 1 2 d S
C1 C -0.1406(2) 0.0619(2) 0.2000(2) 0.0171(7) Uani 1 1 d .
C2 C -0.1030(2) 0.0841(2) 0.0992(2) 0.0166(6) Uani 1 1 d .
C3 C -0.1288(2) 0.0407(2) 0.0147(2) 0.0193(7) Uani 1 1 d .
H3 H -0.1731 -0.0057 0.0173 0.023 Uiso 1 1 calc R
C4 C -0.0882(2) 0.0668(2) -0.0737(2) 0.0213(7) Uani 1 1 d .
H4 H -0.1062 0.0393 -0.1332 0.026 Uiso 1 1 calc R
C5 C -0.0213(2) 0.1329(2) -0.0754(2) 0.0196(7) Uani 1 1 d .
H5 H 0.0085 0.1503 -0.1354 0.024 Uiso 1 1 calc R
C6 C 0.0011(2) 0.17331(17) 0.01246(19) 0.0136(5) Uani 1 1 d .
C7 C 0.0715(2) 0.2455(2) 0.0208(2) 0.0147(6) Uani 1 1 d .
H7A H 0.1388 0.224 0.0346 0.018 Uiso 1 1 calc R
H7B H 0.0735 0.2768 -0.0423 0.018 Uiso 1 1 calc R
C8 C -0.0497(2) 0.3502(2) 0.0683(2) 0.0170(6) Uani 1 1 d .
H8A H -0.0894 0.3136 0.0244 0.02 Uiso 1 1 calc R
H8B H -0.0293 0.4005 0.0302 0.02 Uiso 1 1 calc R
C9 C -0.1124(2) 0.3774(2) 0.1546(2) 0.0177(7) Uani 1 1 d .
H9A H -0.0728 0.414 0.1986 0.021 Uiso 1 1 calc R
H9B H -0.1693 0.4107 0.1304 0.021 Uiso 1 1 calc R
C10 C -0.2299(2) 0.2631(2) 0.1544(2) 0.0217(7) Uani 1 1 d .
H10A H -0.2832 0.3039 0.1438 0.033 Uiso 1 1 calc R
H10B H -0.2555 0.2148 0.1915 0.033 Uiso 1 1 calc R
H10C H -0.2047 0.2438 0.0906 0.033 Uiso 1 1 calc R
C11 C 0.1205(2) 0.3649(2) 0.1223(2) 0.0187(7) Uani 1 1 d .
H11A H 0.0913 0.4171 0.1497 0.022 Uiso 1 1 calc R
H11B H 0.1544 0.3798 0.0601 0.022 Uiso 1 1 calc R
C12 C 0.1948(2) 0.3303(2) 0.1939(2) 0.0187(7) Uani 1 1 d .
H12A H 0.2284 0.2813 0.1636 0.022 Uiso 1 1 calc R
H12B H 0.2454 0.3739 0.2072 0.022 Uiso 1 1 calc R
N1 N -0.04002(18) 0.14937(16) 0.09732(18) 0.0149(5) Uani 1 1 d .
N2 N 0.04028(19) 0.30331(16) 0.10128(18) 0.0141(5) Uani 1 1 d .
N3 N -0.14892(19) 0.30351(17) 0.21066(19) 0.0169(6) Uani 1 1 d .
O1 O -0.11468(15) 0.11430(13) 0.26849(14) 0.0167(5) Uani 1 1 d .
O2 O -0.19079(18) -0.00069(15) 0.21198(17) 0.0266(5) Uani 1 1 d .
F1 F 0.05404(16) -0.30419(13) 0.18601(16) 0.0354(5) Uani 1 1 d .
F2 F 0.09028(15) -0.37579(14) 0.32491(15) 0.0335(5) Uani 1 1 d .
F3 F 0.05329(15) -0.44602(13) 0.18603(15) 0.0312(5) Uani 1 1 d .
P2 P 0 -0.37479(6) 0.25 0.0160(2) Uani 1 2 d S
O1W O 0.2401(2) -0.38367(17) 0.08082(19) 0.0273(6) Uani 1 1 d .
H11W H 0.191(4) -0.387(3) 0.103(4) 0.041 Uiso 1 1 d .
H12W H 0.278(4) -0.394(3) 0.125(4) 0.041 Uiso 1 1 d .

loop_
_atom_site_aniso_label
_atom_site_aniso_U_11
_atom_site_aniso_U_22
_atom_site_aniso_U_33
_atom_site_aniso_U_23
_atom_site_aniso_U_13
_atom_site_aniso_U_12
Lu1 0.01014(9) 0.00911(9) 0.00986(8) 0 -0.00094(8) 0
C1 0.0161(15) 0.0149(17) 0.0201(16) 0.0010(13) -0.0049(13) 0.0001(13)
C2 0.0159(15) 0.0146(16) 0.0193(16) 0.0000(13) -0.0023(13) -0.0001(13)
C3 0.0213(17) 0.0160(17) 0.0205(16) -0.0018(13) -0.0060(13) 0.0014(14)
C4 0.0269(18) 0.0167(17) 0.0203(17) -0.0050(13) -0.0086(14) 0.0037(14)
C5 0.0270(19) 0.0171(16) 0.0146(14) 0.0003(12) -0.0032(12) 0.0039(13)
C6 0.0134(13) 0.0127(14) 0.0148(13) 0.0012(10) -0.0010(14) 0.0034(15)
C7 0.0172(15) 0.0148(16) 0.0120(14) 0.0000(12) 0.0015(12) 0.0013(13)
C8 0.0198(16) 0.0133(16) 0.0178(15) 0.0046(13) -0.0013(12) 0.0021(13)
C9 0.0176(16) 0.0137(16) 0.0217(16) 0.0041(13) 0.0010(13) 0.0038(13)
C10 0.0162(16) 0.0224(19) 0.0266(17) 0.0009(14) -0.0065(14) 0.0010(14)
C11 0.0190(16) 0.0134(17) 0.0237(16) 0.0003(13) 0.0030(13) -0.0059(13)
C12 0.0126(15) 0.0226(19) 0.0210(17) -0.0041(13) 0.0027(12) -0.0027(13)
N1 0.0149(12) 0.0122(13) 0.0176(12) 0.0032(11) -0.0034(10) 0.0006(11)
N2 0.0134(11) 0.0125(13) 0.0164(12) 0.0005(10) 0.0005(10) -0.0009(10)
N3 0.0167(13) 0.0188(15) 0.0154(11) 0.0015(11) -0.0003(10) -0.0007(11)
O1 0.0166(10) 0.0150(11) 0.0185(12) 0.0024(8) -0.0010(8) -0.0023(8)
O2 0.0343(14) 0.0227(13) 0.0229(11) 0.0052(10) -0.0048(10) -0.0136(11)
F1 0.0377(12) 0.0262(12) 0.0423(12) 0.0108(10) 0.0110(10) -0.0038(9)
F2 0.0300(11) 0.0381(13) 0.0325(11) -0.0027(10) -0.0083(9) -0.0024(10)
F3 0.0338(11) 0.0241(11) 0.0357(11) -0.0085(9) 0.0076(9) 0.0042(9)
P2 0.0190(5) 0.0112(5) 0.0179(5) 0 0.0008(5) 0
O1W 0.0200(13) 0.0372(16) 0.0248(13) -0.0002(11) -0.0003(11) 0.0019(12)

loop_
_atom_type_symbol
_atom_type_description
_atom_type_scat_dispersion_real
_atom_type_scat_dispersion_imag
_atom_type_scat_source
C C 0.0033 0.0016 'International Tables Vol C Tables 4.2.6.8 and 6.1.1.4'
H H 0 0 'International Tables Vol C Tables 4.2.6.8 and 6.1.1.4'
F F 0.0171 0.0103 'International Tables Vol C Tables 4.2.6.8 and 6.1.1.4'
Lu Lu -0.472 5.8584 'International Tables Vol C Tables 4.2.6.8 and 6.1.1.4'
N N 0.0061 0.0033 'International Tables Vol C Tables 4.2.6.8 and 6.1.1.4'
O O 0.0106 0.006 'International Tables Vol C Tables 4.2.6.8 and 6.1.1.4'
P P 0.1023 0.0942 'International Tables Vol C Tables 4.2.6.8 and 6.1.1.4'

loop_
_geom_angle_atom_site_label_1
_geom_angle_atom_site_label_2
_geom_angle_atom_site_label_3
_geom_angle
_geom_angle_site_symmetry_1
_geom_angle_site_symmetry_3
_geom_angle_publ_flag
O1 Lu1 O1 89.33(11) . 7_556 y
O1 Lu1 N1 68.35(8) . . y
O1 Lu1 N1 75.58(8) 7_556 . ?
O1 Lu1 N1 75.58(8) . 7_556 y
O1 Lu1 N1 68.35(8) 7_556 7_556 ?
N1 Lu1 N1 128.50(12) . 7_556 y
O1 Lu1 N3 158.48(8) . 7_556 y
O1 Lu1 N3 82.37(8) 7_556 7_556 ?
N1 Lu1 N3 127.64(8) . 7_556 y
N1 Lu1 N3 82.91(8) 7_556 7_556 ?
O1 Lu1 N3 82.37(8) . . y
O1 Lu1 N3 158.48(8) 7_556 . ?
N1 Lu1 N3 82.91(8) . . y
N1 Lu1 N3 127.64(8) 7_556 . ?
N3 Lu1 N3 111.79(12) 7_556 . ?
O1 Lu1 N2 99.05(8) . 7_556 y
O1 Lu1 N2 129.57(8) 7_556 7_556 ?
N1 Lu1 N2 153.06(9) . 7_556 y
N1 Lu1 N2 66.03(8) 7_556 7_556 ?
N3 Lu1 N2 71.93(8) 7_556 7_556 ?
N3 Lu1 N2 71.58(8) . 7_556 y
O1 Lu1 N2 129.57(8) . . y
O1 Lu1 N2 99.05(8) 7_556 . ?
N1 Lu1 N2 66.03(8) . . y
N1 Lu1 N2 153.06(9) 7_556 . ?
N3 Lu1 N2 71.58(8) 7_556 . ?
N3 Lu1 N2 71.93(8) . . y
N2 Lu1 N2 112.11(11) 7_556 . ?
O2 C1 O1 125.5(3) . . ?
O2 C1 C2 120.2(3) . . ?
O1 C1 C2 114.3(3) . . ?
N1 C2 C3 122.0(3) . . ?
N1 C2 C1 114.4(3) . . ?
C3 C2 C1 123.6(3) . . ?
C2 C3 C4 118.1(3) . . ?
C2 C3 H3 120.9 . . ?
C4 C3 H3 120.9 . . ?
C3 C4 C5 120.0(3) . . ?
C3 C4 H4 120 . . ?
C5 C4 H4 120 . . ?
C4 C5 C6 118.5(3) . . ?
C4 C5 H5 120.7 . . ?
C6 C5 H5 120.7 . . ?
N1 C6 C5 121.3(3) . . ?
N1 C6 C7 114.7(2) . . ?
C5 C6 C7 124.0(3) . . ?
N2 C7 C6 110.3(2) . . ?
N2 C7 H7A 109.6 . . ?
C6 C7 H7A 109.6 . . ?
N2 C7 H7B 109.6 . . ?
C6 C7 H7B 109.6 . . ?
H7A C7 H7B 108.1 . . ?
N2 C8 C9 111.6(2) . . ?
N2 C8 H8A 109.3 . . ?
C9 C8 H8A 109.3 . . ?
N2 C8 H8B 109.3 . . ?
C9 C8 H8B 109.3 . . ?
H8A C8 H8B 108 . . ?
N3 C9 C8 111.0(3) . . ?
N3 C9 H9A 109.4 . . ?
C8 C9 H9A 109.4 . . ?
N3 C9 H9B 109.4 . . ?
C8 C9 H9B 109.4 . . ?
H9A C9 H9B 108 . . ?
N3 C10 H10A 109.5 . . ?
N3 C10 H10B 109.5 . . ?
H10A C10 H10B 109.5 . . ?
N3 C10 H10C 109.5 . . ?
H10A C10 H10C 109.5 . . ?
H10B C10 H10C 109.5 . . ?
N2 C11 C12 111.8(3) . . ?
N2 C11 H11A 109.3 . . ?
C12 C11 H11A 109.3 . . ?
N2 C11 H11B 109.3 . . ?
C12 C11 H11B 109.3 . . ?
H11A C11 H11B 107.9 . . ?
N3 C12 C11 112.8(2) 7_556 . ?
N3 C12 H12A 109 7_556 . ?
C11 C12 H12A 109 . . ?
N3 C12 H12B 109 7_556 . ?
C11 C12 H12B 109 . . ?
H12A C12 H12B 107.8 . . ?
C6 N1 C2 120.0(3) . . ?
C6 N1 Lu1 122.28(19) . . ?
C2 N1 Lu1 117.63(19) . . ?
C7 N2 C11 109.8(2) . . ?
C7 N2 C8 108.5(2) . . ?
C11 N2 C8 108.9(2) . . ?
C7 N2 Lu1 107.81(17) . . ?
C11 N2 Lu1 111.75(18) . . ?
C8 N2 Lu1 109.97(17) . . ?
C10 N3 C9 108.9(2) . . ?
C10 N3 C12 105.2(2) . 7_556 ?
C9 N3 C12 111.0(2) . 7_556 ?
C10 N3 Lu1 117.30(19) . . ?
C9 N3 Lu1 106.60(18) . . ?
C12 N3 Lu1 107.85(17) 7_556 . ?
C1 O1 Lu1 124.31(19) . . ?
F2 P2 F2 178.86(17) . 7_556 ?
F2 P2 F1 90.59(11) . 7_556 ?
F2 P2 F1 90.21(12) 7_556 7_556 ?
F2 P2 F1 90.21(12) . . ?
F2 P2 F1 90.59(11) 7_556 . ?
F1 P2 F1 90.80(16) 7_556 . ?
F2 P2 F3 89.52(11) . 7_556 ?
F2 P2 F3 89.68(11) 7_556 7_556 ?
F1 P2 F3 89.63(11) 7_556 7_556 ?
F1 P2 F3 179.49(12) . 7_556 ?
F2 P2 F3 89.68(11) . . ?
F2 P2 F3 89.52(11) 7_556 . ?
F1 P2 F3 179.49(12) 7_556 . ?
F1 P2 F3 89.63(11) . . ?
F3 P2 F3 89.95(16) 7_556 . ?
H11W O1W H12W 104(5) . . ?

loop_
_geom_bond_atom_site_label_1
_geom_bond_atom_site_label_2
_geom_bond_distance
_geom_bond_site_symmetry_2
_geom_bond_publ_flag
Lu1 O1 2.236(2) . y
Lu1 O1 2.236(2) 7_556 ?
Lu1 N1 2.380(2) . y
Lu1 N1 2.380(2) 7_556 ?
Lu1 N3 2.517(3) 7_556 ?
Lu1 N3 2.517(3) . y
Lu1 N2 2.522(2) 7_556 ?
Lu1 N2 2.522(2) . y
C1 O2 1.213(4) . ?
C1 O1 1.296(4) . ?
C1 C2 1.503(5) . ?
C2 N1 1.342(4) . ?
C2 C3 1.382(4) . ?
C3 C4 1.383(5) . ?
C3 H3 0.95 . ?
C4 C5 1.386(5) . ?
C4 H4 0.95 . ?
C5 C6 1.388(4) . ?
C5 H5 0.95 . ?
C6 N1 1.335(4) . ?
C6 C7 1.495(4) . ?
C7 N2 1.488(4) . ?
C7 H7A 0.99 . ?
C7 H7B 0.99 . ?
C8 N2 1.495(4) . ?
C8 C9 1.510(4) . ?
C8 H8A 0.99 . ?
C8 H8B 0.99 . ?
C9 N3 1.484(4) . ?
C9 H9A 0.99 . ?
C9 H9B 0.99 . ?
C10 N3 1.482(4) . ?
C10 H10A 0.98 . ?
C10 H10B 0.98 . ?
C10 H10C 0.98 . ?
C11 N2 1.489(4) . ?
C11 C12 1.502(5) . ?
C11 H11A 0.99 . ?
C11 H11B 0.99 . ?
C12 N3 1.499(4) 7_556 ?
C12 H12A 0.99 . ?
C12 H12B 0.99 . ?
N3 C12 1.499(4) 7_556 ?
F1 P2 1.595(2) . ?
F2 P2 1.5899(19) . ?
F3 P2 1.598(2) . ?
P2 F2 1.5899(19) 7_556 ?
P2 F1 1.595(2) 7_556 ?
P2 F3 1.598(2) 7_556 ?
O1W H11W 0.74(5) . ?
O1W H12W 0.81(5) . ?

loop_
_geom_hbond_atom_site_label_D
_geom_hbond_atom_site_label_H
_geom_hbond_atom_site_label_A
_geom_hbond_distance_DH
_geom_hbond_distance_HA
_geom_hbond_distance_DA
_geom_hbond_angle_DHA
_geom_hbond_site_symmetry_A
O1W H11W F3 0.74(5) 2.36(5) 3.067(3) 160(5) .
O1W H11W F1 0.74(5) 2.53(5) 3.157(3) 144(5) .
O1W H12W O1 0.81(5) 2.05(6) 2.838(4) 164(5) 8_656

loop_
_geom_torsion_atom_site_label_1
_geom_torsion_atom_site_label_2
_geom_torsion_atom_site_label_3
_geom_torsion_atom_site_label_4
_geom_torsion
_geom_torsion_site_symmetry_1
_geom_torsion_site_symmetry_4
O2 C1 C2 N1 -173.3(3) . .
O1 C1 C2 N1 6.7(4) . .
O2 C1 C2 C3 5.6(5) . .
O1 C1 C2 C3 -174.4(3) . .
N1 C2 C3 C4 -0.5(5) . .
C1 C2 C3 C4 -179.3(3) . .
C2 C3 C4 C5 2.0(5) . .
C3 C4 C5 C6 -1.9(5) . .
C4 C5 C6 N1 0.2(4) . .
C4 C5 C6 C7 -179.8(3) . .
N1 C6 C7 N2 -32.0(3) . .
C5 C6 C7 N2 148.0(3) . .
N2 C8 C9 N3 -62.0(3) . .
N2 C11 C12 N3 -57.0(3) . 7_556
C5 C6 N1 C2 1.3(4) . .
C7 C6 N1 C2 -178.7(3) . .
C5 C6 N1 Lu1 178.3(2) . .
C7 C6 N1 Lu1 -1.7(3) . .
C3 C2 N1 C6 -1.2(4) . .
C1 C2 N1 C6 177.7(3) . .
C3 C2 N1 Lu1 -178.3(2) . .
C1 C2 N1 Lu1 0.6(3) . .
O1 Lu1 N1 C6 178.4(2) . .
O1 Lu1 N1 C6 -86.4(2) 7_556 .
N1 Lu1 N1 C6 -132.7(2) 7_556 .
N3 Lu1 N1 C6 -18.2(3) 7_556 .
N3 Lu1 N1 C6 93.9(2) . .
N2 Lu1 N1 C6 112.5(3) 7_556 .
N2 Lu1 N1 C6 20.5(2) . .
O1 Lu1 N1 C2 -4.5(2) . .
O1 Lu1 N1 C2 90.6(2) 7_556 .
N1 Lu1 N1 C2 44.3(2) 7_556 .
N3 Lu1 N1 C2 158.8(2) 7_556 .
N3 Lu1 N1 C2 -89.1(2) . .
N2 Lu1 N1 C2 -70.5(3) 7_556 .
N2 Lu1 N1 C2 -162.4(2) . .
C6 C7 N2 C11 168.8(2) . .
C6 C7 N2 C8 -72.3(3) . .
C6 C7 N2 Lu1 46.8(3) . .
C12 C11 N2 C7 -85.7(3) . .
C12 C11 N2 C8 155.6(3) . .
C12 C11 N2 Lu1 33.9(3) . .
C9 C8 N2 C7 153.6(3) . .
C9 C8 N2 C11 -86.9(3) . .
C9 C8 N2 Lu1 35.9(3) . .
O1 Lu1 N2 C7 -61.2(2) . .
O1 Lu1 N2 C7 35.45(18) 7_556 .
N1 Lu1 N2 C7 -34.26(17) . .
N1 Lu1 N2 C7 94.7(2) 7_556 .
N3 Lu1 N2 C7 114.22(19) 7_556 .
N3 Lu1 N2 C7 -124.43(19) . .
N2 Lu1 N2 C7 175.0(2) 7_556 .
O1 Lu1 N2 C11 178.05(17) . .
O1 Lu1 N2 C11 -85.28(19) 7_556 .
N1 Lu1 N2 C11 -155.0(2) . .
N1 Lu1 N2 C11 -26.0(3) 7_556 .
N3 Lu1 N2 C11 -6.50(18) 7_556 .
N3 Lu1 N2 C11 114.8(2) . .
N2 Lu1 N2 C11 54.28(17) 7_556 .
O1 Lu1 N2 C8 56.9(2) . .
O1 Lu1 N2 C8 153.60(18) 7_556 .
N1 Lu1 N2 C8 83.89(19) . .
N1 Lu1 N2 C8 -147.2(2) 7_556 .
N3 Lu1 N2 C8 -127.6(2) 7_556 .
N3 Lu1 N2 C8 -6.28(18) . .
N2 Lu1 N2 C8 -66.85(17) 7_556 .
C8 C9 N3 C10 -75.2(3) . .
C8 C9 N3 C12 169.4(2) . 7_556
C8 C9 N3 Lu1 52.2(3) . .
O1 Lu1 N3 C10 -37.1(2) . .
O1 Lu1 N3 C10 31.0(3) 7_556 .
N1 Lu1 N3 C10 31.9(2) . .
N1 Lu1 N3 C10 -102.3(2) 7_556 .
N3 Lu1 N3 C10 159.7(2) 7_556 .
N2 Lu1 N3 C10 -139.4(2) 7_556 .
N2 Lu1 N3 C10 98.9(2) . .
O1 Lu1 N3 C9 -159.41(19) . .
O1 Lu1 N3 C9 -91.2(3) 7_556 .
N1 Lu1 N3 C9 -90.42(19) . .
N1 Lu1 N3 C9 135.46(18) 7_556 .
N3 Lu1 N3 C9 37.39(16) 7_556 .
N2 Lu1 N3 C9 98.36(19) 7_556 .
N2 Lu1 N3 C9 -23.37(17) . .
O1 Lu1 N3 C12 81.36(18) . 7_556
O1 Lu1 N3 C12 149.5(2) 7_556 7_556
N1 Lu1 N3 C12 150.35(19) . 7_556
N1 Lu1 N3 C12 16.2(2) 7_556 7_556
N3 Lu1 N3 C12 -81.84(18) 7_556 7_556
N2 Lu1 N3 C12 -20.87(18) 7_556 7_556
N2 Lu1 N3 C12 -142.6(2) . 7_556
O2 C1 O1 Lu1 168.0(2) . .
C2 C1 O1 Lu1 -12.0(3) . .
O1 Lu1 O1 C1 -65.5(2) 7_556 .
N1 Lu1 O1 C1 9.3(2) . .
N1 Lu1 O1 C1 -133.3(2) 7_556 .
N3 Lu1 O1 C1 -132.4(3) 7_556 .
N3 Lu1 O1 C1 94.6(2) . .
N2 Lu1 O1 C1 164.5(2) 7_556 .
N2 Lu1 O1 C1 35.7(3) . .
